data_7240409
loop_
_publ_author_name
'Kusakawa, Takumi'
'Goto, Takayuki'
'Hori, Akiko'

_publ_section_title
;
 Supramolecular association of M2+&#x22EF;\p induced by different
 electrostatic properties using naphthyl substituted \b-diketonate
 complexes (metal = Cu, Pd, Pt)
;
_journal_name_full CrystEngComm
_journal_paper_doi 10.1039/D0CE00416B
_journal_year 2020
_chemical_formula_moiety 'C46 H30 Cu O4'
_chemical_formula_sum 'C46 H30 Cu O4'
_chemical_formula_weight 710.24
_space_group_crystal_system monoclinic
_space_group_IT_number 14
_space_group_name_Hall '-P 2yn'
_space_group_name_H-M_alt 'P 1 21/n 1'
_atom_sites_solution_hydrogens geom
_audit_creation_method 'APEX3 v2018.7-2'
_audit_update_record
;
2020-02-18 deposited with the CCDC.	2020-04-14 downloaded from the CCDC.
;
_cell_angle_alpha 90
_cell_angle_beta 102.070(11)
_cell_angle_gamma 90
_cell_formula_units_Z 2
_cell_length_a 13.093(7)
_cell_length_b 5.920(4)
_cell_length_c 21.808(12)
_cell_measurement_reflns_used 187
_cell_measurement_temperature 100
_cell_measurement_theta_max 21.2077
_cell_measurement_theta_min 1.9129
_cell_volume 1653.0(17)
_computing_cell_refinement 'APEX3 v2018.7-2 (Bruker AXS)'
_computing_data_collection 'Bruker Instrument Service vV6.2.6'
_computing_data_reduction 'SAINT V8.38A (Bruker AXS Inc., 2017)'
_computing_molecular_graphics 'shelXle (C.B. Huebschle, rev 924)'
_computing_structure_refinement 'SHELXL-2018/3 (Sheldrick, 2018)'
_computing_structure_solution 'SHELXT 2014/5 (Sheldrick, 2014)'
_diffrn_ambient_temperature 100
_diffrn_detector_area_resol_mean 7.3910
_diffrn_measured_fraction_theta_full 0.999
_diffrn_measured_fraction_theta_max 0.999
_diffrn_measurement_device_type 'Bruker D8 Goniometer'
_diffrn_measurement_method '\f and \w scans'
_diffrn_radiation_type MoK\a
_diffrn_radiation_wavelength 0.71073
_diffrn_reflns_av_R_equivalents 0.1166
_diffrn_reflns_av_unetI/netI 0.0713
_diffrn_reflns_limit_h_max 15
_diffrn_reflns_limit_h_min -15
_diffrn_reflns_limit_k_max 7
_diffrn_reflns_limit_k_min -7
_diffrn_reflns_limit_l_max 25
_diffrn_reflns_limit_l_min -25
_diffrn_reflns_number 20850
_diffrn_reflns_theta_full 25.02
_diffrn_reflns_theta_max 25.02
_diffrn_reflns_theta_min 2.97
_exptl_absorpt_coefficient_mu 0.709
_exptl_absorpt_correction_T_max 0.97
_exptl_absorpt_correction_T_min 0.86
_exptl_absorpt_correction_type multi-scan
_exptl_absorpt_process_details
;
SADABS-2016/2 - Bruker AXS area detector scaling and absorption correction
;
_exptl_crystal_colour green
_exptl_crystal_density_diffrn 1.427
_exptl_crystal_density_meas ?
_exptl_crystal_density_method 'not measured'
_exptl_crystal_description prismatic
_exptl_crystal_F_000 734
_exptl_crystal_size_max 0.130
_exptl_crystal_size_mid 0.065
_exptl_crystal_size_min 0.047
_refine_diff_density_max 0.324
_refine_diff_density_min -0.404
_refine_ls_extinction_method none
_refine_ls_goodness_of_fit_ref 1.078
_refine_ls_hydrogen_treatment constr
_refine_ls_matrix_type full
_refine_ls_number_parameters 232
_refine_ls_number_reflns 2901
_refine_ls_number_restraints 0
_refine_ls_restrained_S_all 1.078
_refine_ls_R_factor_all 0.0792
_refine_ls_R_factor_gt 0.0452
_refine_ls_shift/su_max 0.000
_refine_ls_shift/su_mean 0.000
_refine_ls_structure_factor_coef Fsqd
_refine_ls_weighting_details 'w=1/[\s^2^(Fo^2^)+(0.0304P)^2^+0.5990P] where P=(Fo^2^+2Fc^2^)/3'
_refine_ls_weighting_scheme calc
_refine_ls_wR_factor_gt 0.0891
_refine_ls_wR_factor_ref 0.1048
_reflns_number_gt 2071
_reflns_number_total 2901
_reflns_threshold_expression 'I > 2\s(I)'
_cod_data_source_file d0ce00416b2.cif
_cod_data_source_block 'global_CCDC2'
_cod_depositor_comments
;
The following automatic conversions were performed:

data item '_exptl_absorpt_correction_type' value 'Multi-Scan' was
changed to 'multi-scan' in accordance with the
/home/data/users/saulius/crontab/automatic-downloads/rss-feeds/RSC/lib/dictionaries/cif_core.dic
dictionary named 'cif_core.dic' version 2.4.2 last updated on
2011-04-26.

data item '_exptl_crystal_density_meas' value 'not measured' was
changed to '?' -- the value is perceived as not measured.

Automatic conversion script
Id: cif_fix_values 7556 2019-12-06 15:28:31Z antanas 
;
_cod_original_cell_volume 1653.0(16)
_cod_database_code 7240409
_shelx_shelxl_version_number 2016/6

loop_
_space_group_symop_operation_xyz
'x, y, z'
'-x+1/2, y+1/2, -z+1/2'
'-x, -y, -z'
'x-1/2, -y-1/2, z-1/2'

loop_
_atom_site_type_symbol
_atom_site_label
_atom_site_fract_x
_atom_site_fract_y
_atom_site_fract_z
_atom_site_U_iso_or_equiv
_atom_site_adp_type
_atom_site_calc_flag
_atom_site_refinement_flags_adp
_atom_site_refinement_flags_occupancy
_atom_site_refinement_flags_posn
_atom_site_occupancy
_atom_site_disorder_assembly
_atom_site_disorder_group
C C1 0.6056(3) -0.1400(6) 0.31570(16) 0.0196(8) Uani d . . . 1 . .
H H1 0.615488 -0.236935 0.351172 0.024 Uiso calc U . R 1 . .
C C2 0.6424(3) -0.2026(6) 0.26353(16) 0.0207(8) Uani d . . . 1 . .
H H2 0.67705 -0.343593 0.263345 0.025 Uiso calc U . R 1 . .
C C3 0.6297(2) -0.0605(5) 0.20990(15) 0.0175(8) Uani d . . . 1 . .
C C4 0.6668(3) -0.1210(6) 0.15495(16) 0.0216(8) Uani d . . . 1 . .
H H4 0.702366 -0.260293 0.153591 0.026 Uiso calc U . R 1 . .
C C5 0.6514(3) 0.0213(6) 0.10418(16) 0.0276(9) Uani d . . . 1 . .
H H5 0.676073 -0.0209 0.06783 0.033 Uiso calc U . R 1 . .
C C6 0.5990(3) 0.2304(6) 0.10527(17) 0.0249(9) Uani d . . . 1 . .
H H6 0.588543 0.326513 0.069625 0.03 Uiso calc U . R 1 . .
C C7 0.5636(3) 0.2945(6) 0.15736(15) 0.0212(8) Uani d . . . 1 . .
H H7 0.529041 0.435404 0.157739 0.025 Uiso calc U . R 1 . .
C C8 0.5780(2) 0.1516(6) 0.21108(15) 0.0177(8) Uani d . . . 1 . .
C C9 0.5400(2) 0.2105(6) 0.26507(15) 0.0188(8) Uani d . . . 1 . .
H H9 0.504773 0.350484 0.265784 0.023 Uiso calc U . R 1 . .
C C10 0.5524(2) 0.0707(5) 0.31667(15) 0.0176(8) Uani d . . . 1 . .
C C11 0.5122(3) 0.1281(6) 0.37476(15) 0.0183(8) Uani d . . . 1 . .
C C12 0.4572(3) 0.3305(6) 0.37832(15) 0.0189(8) Uani d . . . 1 . .
H H12 0.45059 0.433959 0.344416 0.023 Uiso calc U . R 1 . .
C C13 0.4116(2) 0.3885(6) 0.42889(15) 0.0158(7) Uani d . . . 1 . .
C C14 0.3443(2) 0.5950(6) 0.42604(15) 0.0158(7) Uani d . . . 1 . .
C C15 0.3068(3) 0.7130(6) 0.37145(16) 0.0184(8) Uani d . . . 1 . .
H H15 0.324842 0.664143 0.333604 0.022 Uiso calc U . R 1 . .
C C16 0.2415(2) 0.9065(6) 0.37034(15) 0.0181(8) Uani d . . . 1 . .
C C17 0.2037(2) 1.0315(6) 0.31452(15) 0.0211(8) Uani d . . . 1 . .
H H17 0.219501 0.982341 0.276106 0.025 Uiso calc U . R 1 . .
C C18 0.1446(3) 1.2220(6) 0.31549(16) 0.0227(8) Uani d . . . 1 . .
H H18 0.12021 1.30464 0.277944 0.027 Uiso calc U . R 1 . .
C C19 0.1199(3) 1.2956(6) 0.37233(16) 0.0217(8) Uani d . . . 1 . .
H H19 0.079391 1.428564 0.372814 0.026 Uiso calc U . R 1 . .
C C20 0.1537(3) 1.1771(6) 0.42663(16) 0.0217(8) Uani d . . . 1 . .
H H20 0.136173 1.22851 0.464384 0.026 Uiso calc U . R 1 . .
C C21 0.2146(2) 0.9785(6) 0.42740(14) 0.0168(7) Uani d . . . 1 . .
C C22 0.2543(2) 0.8542(6) 0.48272(15) 0.0196(8) Uani d . . . 1 . .
H H22 0.237467 0.900992 0.521081 0.023 Uiso calc U . R 1 . .
C C23 0.3164(3) 0.6682(6) 0.48233(16) 0.0189(8) Uani d . . . 1 . .
H H23 0.340997 0.587283 0.520148 0.023 Uiso calc U . R 1 . .
Cu Cu1 0.5 0 0.5 0.01768(18) Uani d . P S 1 . .
O O1 0.53157(16) -0.0213(4) 0.41830(9) 0.0188(5) Uani d . . . 1 . .
O O2 0.42195(17) 0.2748(4) 0.47999(10) 0.0182(5) Uani d . . . 1 . .

loop_
_atom_site_aniso_label
_atom_site_aniso_U_11
_atom_site_aniso_U_22
_atom_site_aniso_U_33
_atom_site_aniso_U_12
_atom_site_aniso_U_13
_atom_site_aniso_U_23
C1 0.0178(19) 0.0162(19) 0.023(2) -0.0007(15) -0.0014(15) 0.0024(15)
C2 0.0179(19) 0.019(2) 0.025(2) 0.0019(15) 0.0030(16) -0.0017(16)
C3 0.0141(17) 0.018(2) 0.0198(18) -0.0020(14) 0.0021(14) -0.0022(14)
C4 0.0207(19) 0.0164(19) 0.028(2) 0.0005(16) 0.0067(16) -0.0036(16)
C5 0.032(2) 0.027(2) 0.027(2) -0.0021(19) 0.0138(17) -0.0076(18)
C6 0.035(2) 0.019(2) 0.023(2) -0.0032(17) 0.0119(18) 0.0015(16)
C7 0.026(2) 0.020(2) 0.0189(19) -0.0017(16) 0.0080(16) 0.0006(15)
C8 0.0133(18) 0.0196(19) 0.0193(19) -0.0054(15) 0.0016(15) -0.0030(15)
C9 0.0170(19) 0.0159(19) 0.0228(19) 0.0014(15) 0.0028(15) -0.0005(15)
C10 0.0154(18) 0.0162(19) 0.0197(19) -0.0016(14) 0.0006(15) -0.0010(14)
C11 0.0192(19) 0.0175(19) 0.0158(18) -0.0051(16) -0.0017(15) 0.0002(15)
C12 0.025(2) 0.0163(19) 0.0154(18) 0.0011(15) 0.0038(16) 0.0050(15)
C13 0.0139(18) 0.0174(18) 0.0145(18) -0.0048(15) -0.0007(14) -0.0023(15)
C14 0.0145(18) 0.0152(17) 0.0174(18) -0.0027(15) 0.0028(14) 0.0018(14)
C15 0.0187(19) 0.0191(19) 0.0177(18) -0.0016(15) 0.0047(15) -0.0029(15)
C16 0.0167(18) 0.0194(18) 0.0166(18) 0.0001(15) 0.0001(14) 0.0027(15)
C17 0.0203(18) 0.024(2) 0.0185(18) 0.0008(16) 0.0032(14) 0.0026(16)
C18 0.020(2) 0.023(2) 0.023(2) 0.0031(16) -0.0018(16) 0.0071(16)
C19 0.0190(19) 0.0148(19) 0.030(2) 0.0029(15) 0.0011(16) 0.0014(16)
C20 0.0205(19) 0.019(2) 0.026(2) -0.0002(16) 0.0048(16) -0.0023(16)
C21 0.0143(17) 0.0176(18) 0.0181(17) -0.0028(16) 0.0027(14) 0.0015(16)
C22 0.0179(19) 0.025(2) 0.0164(19) -0.0007(16) 0.0048(15) -0.0016(15)
C23 0.0204(19) 0.0179(19) 0.0171(19) -0.0021(15) 0.0006(15) 0.0008(15)
Cu1 0.0218(3) 0.0151(3) 0.0151(3) 0.0016(3) 0.0014(2) 0.0023(3)
O1 0.0240(13) 0.0146(12) 0.0170(12) 0.0005(11) 0.0024(10) 0.0026(11)
O2 0.0219(13) 0.0173(13) 0.0146(12) 0.0015(11) 0.0019(10) 0.0037(10)

loop_
_atom_type_symbol
_atom_type_description
_atom_type_scat_dispersion_real
_atom_type_scat_dispersion_imag
_atom_type_scat_source
C C 0.0033 0.0016 'International Tables Vol C Tables 4.2.6.8 and 6.1.1.4'
H H 0.0000 0.0000 'International Tables Vol C Tables 4.2.6.8 and 6.1.1.4'
Cu Cu 0.3201 1.2651 'International Tables Vol C Tables 4.2.6.8 and 6.1.1.4'
O O 0.0106 0.0060 'International Tables Vol C Tables 4.2.6.8 and 6.1.1.4'

loop_
_geom_angle_atom_site_label_1
_geom_angle_atom_site_label_2
_geom_angle_atom_site_label_3
_geom_angle_site_symmetry_1
_geom_angle_site_symmetry_3
_geom_angle
_geom_angle_publ_flag
C2 C1 C10 . . 120.2(3) ?
C2 C1 H1 . . 119.9 ?
C10 C1 H1 . . 119.9 ?
C1 C2 C3 . . 121.3(3) ?
C1 C2 H2 . . 119.4 ?
C3 C2 H2 . . 119.4 ?
C2 C3 C8 . . 118.7(3) ?
C2 C3 C4 . . 122.6(3) ?
C8 C3 C4 . . 118.7(3) ?
C5 C4 C3 . . 120.2(3) ?
C5 C4 H4 . . 119.9 ?
C3 C4 H4 . . 119.9 ?
C4 C5 C6 . . 120.9(3) ?
C4 C5 H5 . . 119.6 ?
C6 C5 H5 . . 119.6 ?
C7 C6 C5 . . 120.4(3) ?
C7 C6 H6 . . 119.8 ?
C5 C6 H6 . . 119.8 ?
C6 C7 C8 . . 120.5(3) ?
C6 C7 H7 . . 119.7 ?
C8 C7 H7 . . 119.7 ?
C9 C8 C7 . . 121.9(3) ?
C9 C8 C3 . . 118.8(3) ?
C7 C8 C3 . . 119.3(3) ?
C10 C9 C8 . . 121.9(3) ?
C10 C9 H9 . . 119.0 ?
C8 C9 H9 . . 119.0 ?
C9 C10 C1 . . 119.1(3) ?
C9 C10 C11 . . 123.2(3) ?
C1 C10 C11 . . 117.7(3) ?
O1 C11 C12 . . 124.7(3) ?
O1 C11 C10 . . 114.6(3) ?
C12 C11 C10 . . 120.7(3) ?
C13 C12 C11 . . 123.9(3) ?
C13 C12 H12 . . 118.0 ?
C11 C12 H12 . . 118.0 ?
O2 C13 C12 . . 124.7(3) ?
O2 C13 C14 . . 114.7(3) ?
C12 C13 C14 . . 120.7(3) ?
C15 C14 C23 . . 118.8(3) ?
C15 C14 C13 . . 123.3(3) ?
C23 C14 C13 . . 117.9(3) ?
C14 C15 C16 . . 121.7(3) ?
C14 C15 H15 . . 119.1 ?
C16 C15 H15 . . 119.1 ?
C17 C16 C15 . . 122.2(3) ?
C17 C16 C21 . . 119.0(3) ?
C15 C16 C21 . . 118.8(3) ?
C18 C17 C16 . . 120.8(3) ?
C18 C17 H17 . . 119.6 ?
C16 C17 H17 . . 119.6 ?
C17 C18 C19 . . 120.1(3) ?
C17 C18 H18 . . 120.0 ?
C19 C18 H18 . . 120.0 ?
C20 C19 C18 . . 120.6(3) ?
C20 C19 H19 . . 119.7 ?
C18 C19 H19 . . 119.7 ?
C19 C20 C21 . . 121.0(3) ?
C19 C20 H20 . . 119.5 ?
C21 C20 H20 . . 119.5 ?
C22 C21 C20 . . 123.1(3) ?
C22 C21 C16 . . 118.3(3) ?
C20 C21 C16 . . 118.5(3) ?
C23 C22 C21 . . 121.7(3) ?
C23 C22 H22 . . 119.2 ?
C21 C22 H22 . . 119.2 ?
C22 C23 C14 . . 120.7(3) ?
C22 C23 H23 . . 119.6 ?
C14 C23 H23 . . 119.6 ?
O1 Cu1 O1 . 3_656 180.0 ?
O1 Cu1 O2 . . 93.00(9) ?
O1 Cu1 O2 3_656 . 87.00(9) ?
O1 Cu1 O2 . 3_656 87.00(9) ?
O1 Cu1 O2 3_656 3_656 93.00(9) ?
O2 Cu1 O2 . 3_656 180.0 ?
C11 O1 Cu1 . . 126.5(2) ?
C13 O2 Cu1 . . 126.5(2) ?

loop_
_geom_bond_atom_site_label_1
_geom_bond_atom_site_label_2
_geom_bond_site_symmetry_2
_geom_bond_distance
_geom_bond_publ_flag
C1 C2 . 1.376(5) ?
C1 C10 . 1.431(5) ?
C1 H1 . 0.95 ?
C2 C3 . 1.422(5) ?
C2 H2 . 0.95 ?
C3 C8 . 1.429(5) ?
C3 C4 . 1.430(5) ?
C4 C5 . 1.372(5) ?
C4 H4 . 0.95 ?
C5 C6 . 1.418(5) ?
C5 H5 . 0.95 ?
C6 C7 . 1.368(5) ?
C6 H6 . 0.95 ?
C7 C8 . 1.425(5) ?
C7 H7 . 0.95 ?
C8 C9 . 1.415(5) ?
C9 C10 . 1.379(4) ?
C9 H9 . 0.95 ?
C10 C11 . 1.509(5) ?
C11 O1 . 1.284(4) ?
C11 C12 . 1.408(5) ?
C12 C13 . 1.402(4) ?
C12 H12 . 0.95 ?
C13 O2 . 1.285(4) ?
C13 C14 . 1.500(5) ?
C14 C15 . 1.379(4) ?
C14 C23 . 1.420(4) ?
C15 C16 . 1.426(5) ?
C15 H15 . 0.95 ?
C16 C17 . 1.422(4) ?
C16 C21 . 1.427(4) ?
C17 C18 . 1.370(5) ?
C17 H17 . 0.95 ?
C18 C19 . 1.414(5) ?
C18 H18 . 0.95 ?
C19 C20 . 1.368(5) ?
C19 H19 . 0.95 ?
C20 C21 . 1.419(5) ?
C20 H20 . 0.95 ?
C21 C22 . 1.416(4) ?
C22 C23 . 1.369(5) ?
C22 H22 . 0.95 ?
C23 H23 . 0.95 ?
Cu1 O1 . 1.916(2) ?
Cu1 O1 3_656 1.916(2) ?
Cu1 O2 . 1.922(2) ?
Cu1 O2 3_656 1.922(2) ?
